data_4020504
loop_
_publ_author_name
'Mar\'ia E. Gonz\'alez N\'u\~nez'
'Jorge Royo'
'Rossella Mello'
'Minerva B\'aguena'
'Jaime Mart\'inez Ferrer'
'Carmen Ram\'irez de Arellano'
'Gregorio Asensio'
'G. K. Surya Prakash'

_publ_section_title
;
 Oxygenation of Alkane C-H Bonds with
 Methyl(trifluoromethyl)dioxirane: Effect of
 the Substituents and the Solvent
 on the Reaction Rate
;
_journal_name_full 'Journal of Organic Chemistry'
_journal_page_first 7919
_journal_page_last 7924
_journal_paper_doi 10.1021/jo0509511
_journal_volume 70
_journal_year 2005
_chemical_formula_sum 'C11 H18 O3 S'
_chemical_formula_weight 230.31
_space_group_IT_number 15
_symmetry_cell_setting monoclinic
_symmetry_space_group_name_Hall '-C 2yc'
_symmetry_space_group_name_H-M 'C 1 2/c 1'
_cell_angle_alpha 90.00
_cell_angle_beta 105.93(3)
_cell_angle_gamma 90.00
_cell_formula_units_Z 8
_cell_length_a 24.277(5)
_cell_length_b 10.130(2)
_cell_length_c 9.365(2)
_cell_measurement_temperature 293(2)
_cell_volume 2214.7(9)
_diffrn_ambient_temperature 293(2)
_exptl_crystal_density_diffrn 1.382
_cod_original_sg_symbol_H-M 'C 2/c'
_cod_database_code 4020504

loop_
_symmetry_equiv_pos_as_xyz
'x, y, z'
'-x, y, -z+1/2'
'x+1/2, y+1/2, z'
'-x+1/2, y+1/2, -z+1/2'
'-x, -y, -z'
'x, -y, z-1/2'
'-x+1/2, -y+1/2, -z'
'x+1/2, -y+1/2, z-1/2'

loop_
_atom_site_label
_atom_site_type_symbol
_atom_site_fract_x
_atom_site_fract_y
_atom_site_fract_z
_atom_site_U_iso_or_equiv
_atom_site_adp_type
_atom_site_occupancy
_atom_site_symmetry_multiplicity
_atom_site_calc_flag
_atom_site_refinement_flags
_atom_site_disorder_assembly
_atom_site_disorder_group
S S 0.241625(13) 0.84338(3) 0.23451(4) 0.03051(12) Uani 1 1 d U . .
O1 O 0.02818(5) 0.56519(16) -0.09784(15) 0.0654(4) Uani 1 1 d U . .
H1 H 0.0128 0.5196 -0.0473 0.098 Uiso 0.50 1 calc PR A 1
H1' H 0.0145 0.5968 -0.1806 0.098 Uiso 0.50 1 d PR A 2
O2 O 0.26729(5) 0.90426(11) 0.12939(12) 0.0434(3) Uani 1 1 d U . .
O3 O 0.22749(5) 0.92840(11) 0.34256(13) 0.0463(3) Uani 1 1 d U . .
C1 C 0.14637(6) 0.68340(14) 0.22676(15) 0.0337(3) Uani 1 1 d U . .
H1A H 0.1724 0.6353 0.3088 0.040 Uiso 1 1 calc R . .
C2 C 0.18050(5) 0.75123(13) 0.13163(14) 0.0291(3) Uani 1 1 d U . .
H2 H 0.1954 0.6804 0.0814 0.035 Uiso 1 1 calc R . .
C3 C 0.13996(6) 0.83319(15) 0.00847(15) 0.0377(3) Uani 1 1 d U . .
H3 H 0.1621 0.8810 -0.0482 0.045 Uiso 1 1 calc R . .
C4 C 0.09929(7) 0.73425(19) -0.09335(16) 0.0449(4) Uani 1 1 d U . .
H4A H 0.0735 0.7809 -0.1753 0.054 Uiso 1 1 calc R . .
H4B H 0.1213 0.6719 -0.1340 0.054 Uiso 1 1 calc R . .
C5 C 0.06487(6) 0.66057(16) -0.00484(16) 0.0396(3) Uani 1 1 d U . .
C6 C 0.02978(6) 0.75865(19) 0.05725(19) 0.0473(4) Uani 1 1 d U . .
H6A H 0.0073 0.7118 0.1121 0.057 Uiso 1 1 calc R . .
H6B H 0.0037 0.8060 -0.0236 0.057 Uiso 1 1 calc R . .
C7 C 0.06995(7) 0.85635(18) 0.1600(2) 0.0478(4) Uani 1 1 d U . .
H7 H 0.0473 0.9193 0.1999 0.057 Uiso 1 1 calc R . .
C8 C 0.11070(6) 0.78193(18) 0.28758(16) 0.0441(4) Uani 1 1 d U . .
H8A H 0.0889 0.7353 0.3444 0.053 Uiso 1 1 calc R . .
H8B H 0.1359 0.8440 0.3532 0.053 Uiso 1 1 calc R . .
C9 C 0.10578(6) 0.58627(15) 0.12290(18) 0.0418(3) Uani 1 1 d U . .
H9A H 0.1279 0.5233 0.0835 0.050 Uiso 1 1 calc R . .
H9B H 0.0840 0.5378 0.1783 0.050 Uiso 1 1 calc R . .
C10 C 0.10488(7) 0.93073(16) 0.0727(2) 0.0486(4) Uani 1 1 d U . .
H10A H 0.1304 0.9928 0.1376 0.058 Uiso 1 1 calc R . .
H10B H 0.0793 0.9802 -0.0073 0.058 Uiso 1 1 calc R . .
C11 C 0.28916(6) 0.72162(16) 0.33071(18) 0.0432(3) Uani 1 1 d . . .
H11A H 0.3244 0.7624 0.3850 0.065 Uiso 1 1 calc R . .
H11B H 0.2967 0.6594 0.2611 0.065 Uiso 1 1 calc R . .
H11C H 0.2723 0.6766 0.3986 0.065 Uiso 1 1 calc R . .

loop_
_atom_site_aniso_label
_atom_site_aniso_U_11
_atom_site_aniso_U_22
_atom_site_aniso_U_33
_atom_site_aniso_U_23
_atom_site_aniso_U_13
_atom_site_aniso_U_12
S 0.03033(18) 0.02787(18) 0.03285(19) -0.00155(12) 0.00787(13) -0.00345(12)
O1 0.0501(7) 0.0836(10) 0.0608(8) -0.0247(7) 0.0122(6) -0.0333(7)
O2 0.0408(5) 0.0443(6) 0.0461(6) 0.0068(5) 0.0137(5) -0.0104(5)
O3 0.0507(6) 0.0414(6) 0.0463(6) -0.0167(5) 0.0126(5) -0.0041(5)
C1 0.0314(6) 0.0357(7) 0.0333(6) 0.0056(5) 0.0077(5) -0.0040(5)
C2 0.0288(6) 0.0294(6) 0.0300(6) -0.0035(5) 0.0093(5) -0.0031(5)
C3 0.0360(7) 0.0444(8) 0.0314(6) 0.0072(6) 0.0071(5) -0.0092(6)
C4 0.0385(7) 0.0653(10) 0.0294(6) -0.0011(7) 0.0066(6) -0.0140(7)
C5 0.0335(7) 0.0483(8) 0.0355(7) -0.0036(6) 0.0071(5) -0.0122(6)
C6 0.0292(7) 0.0617(10) 0.0503(9) 0.0016(8) 0.0096(6) -0.0004(7)
C7 0.0349(7) 0.0519(9) 0.0570(9) -0.0097(8) 0.0135(7) 0.0080(6)
C8 0.0366(7) 0.0644(10) 0.0351(7) -0.0072(7) 0.0162(6) -0.0052(7)
C9 0.0377(7) 0.0361(7) 0.0503(8) 0.0022(6) 0.0099(6) -0.0099(6)
C10 0.0404(8) 0.0367(8) 0.0617(10) 0.0071(7) 0.0020(7) 0.0040(6)
C11 0.0355(7) 0.0414(8) 0.0488(8) 0.0079(7) 0.0050(6) 0.0020(6)

loop_
_geom_bond_atom_site_label_1
_geom_bond_atom_site_label_2
_geom_bond_distance
_geom_bond_site_symmetry_2
_geom_bond_publ_flag
S O3 1.4402(11) . ?
S O2 1.4402(11) . ?
S C11 1.7590(16) . ?
S C2 1.7936(13) . ?
O1 C5 1.4351(18) . ?
C1 C8 1.530(2) . ?
C1 C2 1.5353(18) . ?
C1 C9 1.536(2) . ?
C2 C3 1.5379(19) . ?
C3 C10 1.531(2) . ?
C3 C4 1.540(2) . ?
C4 C5 1.524(2) . ?
C5 C6 1.524(2) . ?
C5 C9 1.527(2) . ?
C6 C7 1.530(2) . ?
C7 C8 1.525(2) . ?
C7 C10 1.528(2) . ?
